data_7211048
loop_
_publ_author_name
'Prajapati, Rajneesh Kumar'
'Kumar, Jitendra'
'Verma, Sandeep'

_publ_section_title
;
 Counteranion-directed structural consequences in silver--adenine N-oxide
 complexes
;
_journal_issue 45
_journal_name_full CrystEngComm
_journal_page_first 9316
_journal_paper_doi 10.1039/c3ce41164h
_journal_volume 15
_journal_year 2013
_chemical_formula_sum 'C16 H22 Ag N11 O8'
_chemical_formula_weight 604.32
_chemical_name_systematic
;
 ?
;
_space_group_IT_number 14
_symmetry_space_group_name_Hall '-P 2ybc'
_symmetry_space_group_name_H-M 'P 1 21/c 1'
_atom_sites_solution_hydrogens geom
_atom_sites_solution_primary direct
_atom_sites_solution_secondary difmap
_audit_creation_method SHELXL-97
_cell_angle_alpha 90.000(5)
_cell_angle_beta 95.291(5)
_cell_angle_gamma 90.000(5)
_cell_formula_units_Z 4
_cell_length_a 6.616(5)
_cell_length_b 11.643(5)
_cell_length_c 30.632(5)
_cell_measurement_temperature 293(2)
_cell_volume 2350(2)
_computing_structure_refinement 'SHELXL-97 (Sheldrick, 1997)'
_diffrn_ambient_temperature 293(2)
_diffrn_measured_fraction_theta_full 0.998
_diffrn_measured_fraction_theta_max 0.998
_diffrn_radiation_monochromator graphite
_diffrn_radiation_source 'fine-focus sealed tube'
_diffrn_radiation_type MoK\a
_diffrn_radiation_wavelength 0.71069
_diffrn_reflns_av_R_equivalents 0.0317
_diffrn_reflns_av_sigmaI/netI 0.0296
_diffrn_reflns_limit_h_max 7
_diffrn_reflns_limit_h_min -6
_diffrn_reflns_limit_k_max 12
_diffrn_reflns_limit_k_min -13
_diffrn_reflns_limit_l_max 35
_diffrn_reflns_limit_l_min -35
_diffrn_reflns_number 14286
_diffrn_reflns_theta_full 24.16
_diffrn_reflns_theta_max 24.16
_diffrn_reflns_theta_min 2.20
_exptl_absorpt_coefficient_mu 0.925
_exptl_absorpt_correction_T_max 0.8366
_exptl_absorpt_correction_T_min 0.8085
_exptl_crystal_density_diffrn 1.708
_exptl_crystal_density_method 'not measured'
_exptl_crystal_F_000 1224
_exptl_crystal_size_max 0.24
_exptl_crystal_size_mid 0.22
_exptl_crystal_size_min 0.20
_refine_diff_density_max 0.743
_refine_diff_density_min -0.271
_refine_diff_density_rms 0.088
_refine_ls_extinction_method none
_refine_ls_goodness_of_fit_ref 1.068
_refine_ls_hydrogen_treatment mixed
_refine_ls_matrix_type full
_refine_ls_number_parameters 325
_refine_ls_number_reflns 3771
_refine_ls_number_restraints 0
_refine_ls_restrained_S_all 1.068
_refine_ls_R_factor_all 0.0449
_refine_ls_R_factor_gt 0.0318
_refine_ls_shift/su_max 0.002
_refine_ls_shift/su_mean 0.000
_refine_ls_structure_factor_coef Fsqd
_refine_ls_weighting_details 'calc w=1/[\s^2^(Fo^2^)+(0.0397P)^2^+3.0324P] where P=(Fo^2^+2Fc^2^)/3'
_refine_ls_weighting_scheme calc
_refine_ls_wR_factor_gt 0.0761
_refine_ls_wR_factor_ref 0.0817
_reflns_number_gt 3087
_reflns_number_total 3771
_reflns_threshold_expression >2sigma(I)
_cod_data_source_file c3ce41164h.txt
_cod_data_source_block Complex-1
_cod_database_code 7211048

loop_
_symmetry_equiv_pos_as_xyz
'x, y, z'
'-x, y+1/2, -z+1/2'
'-x, -y, -z'
'x, -y-1/2, z-1/2'

loop_
_atom_site_label
_atom_site_type_symbol
_atom_site_fract_x
_atom_site_fract_y
_atom_site_fract_z
_atom_site_U_iso_or_equiv
_atom_site_adp_type
_atom_site_occupancy
_atom_site_symmetry_multiplicity
_atom_site_calc_flag
_atom_site_refinement_flags
Ag1 Ag 0.74981(4) 0.04544(2) 0.748519(7) 0.01366(10) Uani 1 1 d .
N1 N 0.8507(4) 0.4506(2) 0.67836(8) 0.0104(6) Uani 1 1 d .
O1 O 0.8518(4) 0.55284(18) 0.69929(7) 0.0143(5) Uani 1 1 d .
N1A N 0.6707(4) -0.3628(2) 0.81779(8) 0.0106(6) Uani 1 1 d .
N7 N 0.8305(4) 0.1354(2) 0.69050(8) 0.0102(6) Uani 1 1 d .
O1A O 0.6792(4) -0.46429(18) 0.79719(7) 0.0148(6) Uani 1 1 d .
O2 O 1.4705(4) 0.2350(2) 0.89411(8) 0.0230(6) Uani 1 1 d .
N9A N 0.6136(4) -0.0616(2) 0.87624(8) 0.0101(6) Uani 1 1 d .
N7A N 0.6528(4) -0.0480(2) 0.80450(8) 0.0098(6) Uani 1 1 d .
N9 N 0.8734(4) 0.1486(2) 0.61916(8) 0.0104(6) Uani 1 1 d .
O4 O 1.2706(5) 0.3646(2) 0.91745(9) 0.0364(7) Uani 1 1 d .
N3 N 0.8812(4) 0.3555(2) 0.61082(8) 0.0116(6) Uani 1 1 d .
N6A N 0.6823(4) -0.2776(2) 0.75040(8) 0.0131(6) Uani 1 1 d .
H6A1 H 0.6898 -0.3453 0.7394 0.016 Uiso 1 1 calc R
H6A2 H 0.6826 -0.2182 0.7337 0.016 Uiso 1 1 calc R
C5 C 0.8432(5) 0.2506(3) 0.67898(10) 0.0090(7) Uani 1 1 d .
C10 C 0.8982(5) 0.1157(3) 0.57361(10) 0.0119(7) Uani 1 1 d .
H10A H 0.9467 0.0371 0.5730 0.014 Uiso 1 1 calc R
H10B H 0.9997 0.1647 0.5623 0.014 Uiso 1 1 calc R
N3A N 0.6337(4) -0.2684(2) 0.88535(8) 0.0114(6) Uani 1 1 d .
C10A C 0.5953(5) -0.0263(3) 0.92181(9) 0.0122(7) Uani 1 1 d .
H10C H 0.5729 -0.0937 0.9393 0.015 Uiso 1 1 calc R
H10D H 0.4783 0.0236 0.9227 0.015 Uiso 1 1 calc R
N6 N 0.8282(4) 0.3665(2) 0.74553(8) 0.0127(6) Uani 1 1 d .
H6A H 0.8278 0.4343 0.7566 0.015 Uiso 1 1 calc R
H6B H 0.8211 0.3073 0.7621 0.015 Uiso 1 1 calc R
C5A C 0.6558(5) -0.1630(3) 0.81666(10) 0.0095(7) Uani 1 1 d .
O3 O 1.1996(5) 0.1858(2) 0.92492(9) 0.0349(7) Uani 1 1 d .
C4 C 0.8665(5) 0.2591(3) 0.63449(10) 0.0085(7) Uani 1 1 d .
C11A C 0.7824(6) 0.0359(3) 0.94145(10) 0.0156(8) Uani 1 1 d .
H11A H 0.8096 0.1011 0.9232 0.019 Uiso 1 1 calc R
H11B H 0.8984 -0.0154 0.9424 0.019 Uiso 1 1 calc R
C2A C 0.6532(5) -0.3610(3) 0.86198(10) 0.0115(7) Uani 1 1 d .
H2A H 0.6552 -0.4312 0.8765 0.014 Uiso 1 1 calc R
C4A C 0.6340(5) -0.1718(3) 0.86126(10) 0.0097(7) Uani 1 1 d .
C8 C 0.8507(5) 0.0785(3) 0.65358(10) 0.0115(7) Uani 1 1 d .
H8 H 0.8493 -0.0012 0.6516 0.014 Uiso 1 1 calc R
N1B N 1.3126(5) 0.2616(3) 0.91250(9) 0.0202(7) Uani 1 1 d .
C8A C 0.6258(5) 0.0083(3) 0.84123(10) 0.0111(7) Uani 1 1 d .
H8A H 0.6162 0.0879 0.8428 0.013 Uiso 1 1 calc R
C6A C 0.6705(5) -0.2651(3) 0.79273(10) 0.0099(7) Uani 1 1 d .
C2 C 0.8713(5) 0.4488(3) 0.63444(10) 0.0111(7) Uani 1 1 d .
H2 H 0.8788 0.5190 0.6202 0.013 Uiso 1 1 calc R
C11 C 0.7011(6) 0.1256(3) 0.54431(10) 0.0169(8) Uani 1 1 d .
H11C H 0.6520 0.2041 0.5446 0.020 Uiso 1 1 calc R
H11D H 0.5991 0.0762 0.5553 0.020 Uiso 1 1 calc R
C12A C 0.7535(6) 0.0774(3) 0.98769(11) 0.0235(9) Uani 1 1 d .
H12A H 0.8735 0.1168 0.9996 0.035 Uiso 1 1 calc R
H12B H 0.7290 0.0127 1.0059 0.035 Uiso 1 1 calc R
H12C H 0.6396 0.1287 0.9867 0.035 Uiso 1 1 calc R
C6 C 0.8396(5) 0.3533(3) 0.70336(10) 0.0090(7) Uani 1 1 d .
C12 C 0.7360(6) 0.0907(3) 0.49753(11) 0.0254(9) Uani 1 1 d .
H12D H 0.6109 0.0970 0.4791 0.038 Uiso 1 1 calc R
H12E H 0.7835 0.0128 0.4974 0.038 Uiso 1 1 calc R
H12F H 0.8357 0.1405 0.4867 0.038 Uiso 1 1 calc R
O1W O 0.4103(4) -0.62209(19) 0.81703(7) 0.0169(5) Uani 1 1 d .
O2W O 1.8393(4) 0.3556(2) 0.88930(7) 0.0224(6) Uani 1 1 d .
O3W O 1.1272(4) 0.71624(19) 0.68460(7) 0.0166(5) Uani 1 1 d .

loop_
_atom_site_aniso_label
_atom_site_aniso_U_11
_atom_site_aniso_U_22
_atom_site_aniso_U_33
_atom_site_aniso_U_23
_atom_site_aniso_U_13
_atom_site_aniso_U_12
Ag1 0.02114(17) 0.01103(15) 0.00922(15) 0.00213(9) 0.00366(10) 0.00036(11)
N1 0.0096(16) 0.0094(14) 0.0124(14) -0.0022(11) 0.0021(12) 0.0003(11)
O1 0.0190(15) 0.0090(12) 0.0153(12) -0.0030(9) 0.0040(10) -0.0018(10)
N1A 0.0103(16) 0.0095(14) 0.0118(13) -0.0024(11) 0.0006(11) -0.0004(12)
N7 0.0104(16) 0.0111(14) 0.0094(13) -0.0001(11) 0.0033(11) 0.0007(12)
O1A 0.0250(16) 0.0071(12) 0.0128(12) -0.0039(9) 0.0046(11) -0.0019(10)
O2 0.0208(16) 0.0224(14) 0.0268(14) 0.0009(11) 0.0073(12) 0.0061(12)
N9A 0.0112(16) 0.0120(15) 0.0075(13) -0.0024(11) 0.0026(11) -0.0008(12)
N7A 0.0092(16) 0.0102(14) 0.0099(13) 0.0005(11) 0.0017(11) -0.0010(11)
N9 0.0137(17) 0.0104(14) 0.0073(13) -0.0011(11) 0.0022(11) 0.0004(12)
O4 0.053(2) 0.0144(15) 0.0420(17) -0.0059(12) 0.0069(15) 0.0116(14)
N3 0.0118(16) 0.0113(14) 0.0114(13) 0.0002(11) 0.0005(11) 0.0004(12)
N6A 0.0197(18) 0.0062(14) 0.0135(14) -0.0027(11) 0.0022(12) 0.0012(12)
C5 0.0057(19) 0.0117(18) 0.0093(15) 0.0006(12) -0.0007(13) 0.0004(13)
C10 0.015(2) 0.0125(17) 0.0089(15) -0.0022(12) 0.0054(14) -0.0007(14)
N3A 0.0111(16) 0.0107(14) 0.0125(13) -0.0001(11) 0.0014(12) -0.0020(12)
C10A 0.018(2) 0.0126(17) 0.0069(15) -0.0017(13) 0.0047(14) 0.0015(14)
N6 0.0207(17) 0.0096(14) 0.0081(13) -0.0020(11) 0.0021(12) 0.0022(13)
C5A 0.0051(19) 0.0116(18) 0.0118(16) 0.0014(13) 0.0002(13) 0.0001(13)
O3 0.0290(18) 0.0271(16) 0.0513(18) -0.0085(13) 0.0174(15) -0.0125(13)
C4 0.0054(18) 0.0099(17) 0.0098(15) -0.0005(13) -0.0013(13) 0.0015(13)
C11A 0.015(2) 0.0192(19) 0.0131(17) -0.0018(14) 0.0027(15) 0.0004(15)
C2A 0.0132(19) 0.0124(17) 0.0089(15) 0.0032(13) 0.0010(13) -0.0039(14)
C4A 0.0057(19) 0.0135(18) 0.0099(15) -0.0003(13) 0.0005(13) -0.0021(14)
C8 0.0089(19) 0.0109(17) 0.0148(16) 0.0003(14) 0.0015(14) 0.0014(14)
N1B 0.022(2) 0.0197(18) 0.0180(15) -0.0031(13) -0.0022(14) 0.0023(15)
C8A 0.0103(19) 0.0094(17) 0.0138(16) 0.0007(13) 0.0021(14) -0.0010(14)
C6A 0.0060(19) 0.0121(17) 0.0114(16) 0.0001(13) -0.0005(13) -0.0009(14)
C2 0.0102(19) 0.0125(18) 0.0105(16) 0.0019(13) 0.0002(14) 0.0001(14)
C11 0.020(2) 0.0165(18) 0.0138(16) -0.0011(14) 0.0010(15) 0.0004(16)
C12A 0.026(2) 0.028(2) 0.0156(18) -0.0100(15) -0.0029(16) 0.0008(18)
C6 0.0046(18) 0.0099(16) 0.0128(16) 0.0012(13) 0.0015(13) -0.0005(13)
C12 0.028(3) 0.034(2) 0.0143(18) -0.0057(16) -0.0004(17) 0.0009(18)
O1W 0.0203(15) 0.0155(12) 0.0150(11) -0.0037(9) 0.0012(10) 0.0018(11)
O2W 0.0274(16) 0.0218(14) 0.0183(12) -0.0021(10) 0.0037(11) -0.0009(12)
O3W 0.0196(15) 0.0165(13) 0.0137(11) -0.0021(10) 0.0013(10) 0.0007(11)

loop_
_atom_type_symbol
_atom_type_description
_atom_type_scat_dispersion_real
_atom_type_scat_dispersion_imag
_atom_type_scat_source
C C 0.0033 0.0016 'International Tables Vol C Tables 4.2.6.8 and 6.1.1.4'
H H 0.0000 0.0000 'International Tables Vol C Tables 4.2.6.8 and 6.1.1.4'
N N 0.0061 0.0033 'International Tables Vol C Tables 4.2.6.8 and 6.1.1.4'
O O 0.0106 0.0060 'International Tables Vol C Tables 4.2.6.8 and 6.1.1.4'
Ag Ag -0.8971 1.1015 'International Tables Vol C Tables 4.2.6.8 and 6.1.1.4'

loop_
_geom_angle_atom_site_label_1
_geom_angle_atom_site_label_2
_geom_angle_atom_site_label_3
_geom_angle
N7 Ag1 N7A 176.67(10)
O1 N1 C2 119.0(2)
O1 N1 C6 117.4(2)
C2 N1 C6 123.5(3)
O1A N1A C2A 119.3(3)
O1A N1A C6A 117.7(2)
C2A N1A C6A 123.0(3)
C8 N7 C5 104.6(3)
C8 N7 Ag1 120.5(2)
C5 N7 Ag1 134.3(2)
C8A N9A C4A 106.4(3)
C8A N9A C10A 126.8(3)
C4A N9A C10A 126.7(3)
C8A N7A C5A 104.4(3)
C8A N7A Ag1 119.6(2)
C5A N7A Ag1 134.0(2)
C8 N9 C4 106.8(3)
C8 N9 C10 127.8(3)
C4 N9 C10 125.4(3)
C2 N3 C4 112.6(3)
C4 C5 N7 109.4(3)
C4 C5 C6 117.9(3)
N7 C5 C6 132.7(3)
N9 C10 C11 112.1(3)
C2A N3A C4A 112.6(3)
N9A C10A C11A 112.1(3)
N7A C5A C4A 109.5(3)
N7A C5A C6A 132.5(3)
C4A C5A C6A 118.0(3)
N3 C4 N9 126.3(3)
N3 C4 C5 127.5(3)
N9 C4 C5 106.2(3)
C10A C11A C12A 110.7(3)
N3A C2A N1A 125.1(3)
N3A C4A N9A 126.3(3)
N3A C4A C5A 127.3(3)
N9A C4A C5A 106.4(3)
N7 C8 N9 112.9(3)
O3 N1B O4 120.1(3)
O3 N1B O2 120.4(3)
O4 N1B O2 119.5(3)
N7A C8A N9A 113.4(3)
N6A C6A N1A 117.5(3)
N6A C6A C5A 128.5(3)
N1A C6A C5A 114.0(3)
N3 C2 N1 124.9(3)
C10 C11 C12 109.8(3)
N6 C6 N1 117.6(3)
N6 C6 C5 128.8(3)
N1 C6 C5 113.6(3)

loop_
_geom_bond_atom_site_label_1
_geom_bond_atom_site_label_2
_geom_bond_distance
Ag1 N7 2.172(3)
Ag1 N7A 2.177(3)
N1 O1 1.352(3)
N1 C2 1.365(4)
N1 C6 1.373(4)
N1A O1A 1.343(3)
N1A C2A 1.369(4)
N1A C6A 1.373(4)
N7 C8 1.328(4)
N7 C5 1.391(4)
O2 N1B 1.270(4)
N9A C8A 1.354(4)
N9A C4A 1.373(4)
N9A C10A 1.471(4)
N7A C8A 1.328(4)
N7A C5A 1.389(4)
N9 C8 1.353(4)
N9 C4 1.372(4)
N9 C10 1.470(4)
O4 N1B 1.244(4)
N3 C2 1.310(4)
N3 C4 1.346(4)
N6A C6A 1.314(4)
C5 C4 1.389(4)
C5 C6 1.411(4)
C10 C11 1.518(5)
N3A C2A 1.307(4)
N3A C4A 1.346(4)
C10A C11A 1.510(5)
N6 C6 1.310(4)
C5A C4A 1.390(4)
C5A C6A 1.404(4)
O3 N1B 1.239(4)
C11A C12A 1.525(4)
C11 C12 1.527(5)

loop_
_geom_torsion_atom_site_label_1
_geom_torsion_atom_site_label_2
_geom_torsion_atom_site_label_3
_geom_torsion_atom_site_label_4
_geom_torsion
N7A Ag1 N7 C8 -59.6(18)
N7A Ag1 N7 C5 109.6(16)
N7 Ag1 N7A C8A -120.0(16)
N7 Ag1 N7A C5A 79.3(17)
C8 N7 C5 C4 1.3(4)
Ag1 N7 C5 C4 -169.0(2)
C8 N7 C5 C6 -177.6(4)
Ag1 N7 C5 C6 12.0(6)
C8 N9 C10 C11 99.8(4)
C4 N9 C10 C11 -79.2(4)
C8A N9A C10A C11A -65.8(4)
C4A N9A C10A C11A 110.0(4)
C8A N7A C5A C4A -1.1(4)
Ag1 N7A C5A C4A 161.6(2)
C8A N7A C5A C6A 176.9(4)
Ag1 N7A C5A C6A -20.3(6)
C2 N3 C4 N9 -179.4(3)
C2 N3 C4 C5 0.0(5)
C8 N9 C4 N3 -179.3(3)
C10 N9 C4 N3 -0.1(5)
C8 N9 C4 C5 1.2(4)
C10 N9 C4 C5 -179.6(3)
N7 C5 C4 N3 178.9(3)
C6 C5 C4 N3 -1.9(5)
N7 C5 C4 N9 -1.6(4)
C6 C5 C4 N9 177.6(3)
N9A C10A C11A C12A 176.7(3)
C4A N3A C2A N1A -0.5(5)
O1A N1A C2A N3A -176.5(3)
C6A N1A C2A N3A 0.2(5)
C2A N3A C4A N9A 179.1(3)
C2A N3A C4A C5A -1.3(5)
C8A N9A C4A N3A 179.0(3)
C10A N9A C4A N3A 2.5(5)
C8A N9A C4A C5A -0.7(4)
C10A N9A C4A C5A -177.2(3)
N7A C5A C4A N3A -178.5(3)
C6A C5A C4A N3A 3.1(5)
N7A C5A C4A N9A 1.1(4)
C6A C5A C4A N9A -177.2(3)
C5 N7 C8 N9 -0.6(4)
Ag1 N7 C8 N9 171.4(2)
C4 N9 C8 N7 -0.4(4)
C10 N9 C8 N7 -179.6(3)
C5A N7A C8A N9A 0.7(4)
Ag1 N7A C8A N9A -165.1(2)
C4A N9A C8A N7A -0.1(4)
C10A N9A C8A N7A 176.4(3)
O1A N1A C6A N6A -1.2(4)
C2A N1A C6A N6A -178.0(3)
O1A N1A C6A C5A 178.3(3)
C2A N1A C6A C5A 1.5(5)
N7A C5A C6A N6A -1.4(6)
C4A C5A C6A N6A 176.6(3)
N7A C5A C6A N1A 179.2(3)
C4A C5A C6A N1A -2.9(4)
C4 N3 C2 N1 0.7(5)
O1 N1 C2 N3 176.9(3)
C6 N1 C2 N3 0.6(5)
N9 C10 C11 C12 179.9(3)
O1 N1 C6 N6 0.9(4)
C2 N1 C6 N6 177.3(3)
O1 N1 C6 C5 -178.8(3)
C2 N1 C6 C5 -2.5(5)
C4 C5 C6 N6 -176.8(3)
N7 C5 C6 N6 2.1(6)
C4 C5 C6 N1 2.9(4)
N7 C5 C6 N1 -178.2(3)
